data_7005205
loop_
_publ_author_name
'Derossi, Sofia'
'Farrell, David T.'
'Harding, Charles J.'
'McKee, Vickie'
'Nelson, Jane'

_publ_section_title
;
 N-methylation of macrobicycles reduces encapsulation ability.
;
_journal_issue 18
_journal_name_full 'Dalton transactions (Cambridge, England : 2003)'
_journal_page_first 1762
_journal_page_last 1772
_journal_paper_doi 10.1039/B617907J
_journal_year 2007
_chemical_formula_sum 'C43 H69 Cl2 Cu2 N14 O8.5'
_chemical_formula_weight 1116.10
_chemical_name_systematic
;

?

;
_space_group_IT_number 14
_symmetry_cell_setting monoclinic
_symmetry_space_group_name_Hall '-P 2ybc'
_symmetry_space_group_name_H-M 'P 1 21/c 1'
_atom_sites_solution_hydrogens geom
_atom_sites_solution_primary direct
_atom_sites_solution_secondary difmap
_audit_creation_method SHELXL-97
_cell_angle_alpha 90.00
_cell_angle_beta 92.2190(10)
_cell_angle_gamma 90.00
_cell_formula_units_Z 4
_cell_length_a 16.1365(7)
_cell_length_b 18.2403(8)
_cell_length_c 17.3928(8)
_cell_measurement_reflns_used 16546
_cell_measurement_temperature 150(2)
_cell_measurement_theta_max 28.64
_cell_measurement_theta_min 2.24
_cell_volume 5115.5(4)
_computing_cell_refinement 'Bruker SMART'
_computing_data_collection 'Bruker SMART'
_computing_data_reduction 'Bruker SAINT'
_computing_molecular_graphics 'Bruker SHELXTL'
_computing_publication_material 'Bruker SHELXTL'
_computing_structure_refinement 'SHELXL-97 (Sheldrick, 1997)'
_computing_structure_solution 'SHELXS-97 (Sheldrick, 1990)'
_diffrn_ambient_temperature 150(2)
_diffrn_measured_fraction_theta_full 1.000
_diffrn_measured_fraction_theta_max 1.000
_diffrn_measurement_device_type 'CCD area detector'
_diffrn_measurement_method 'phi and omega scans'
_diffrn_radiation_monochromator graphite
_diffrn_radiation_source 'normal-focus sealed tube'
_diffrn_radiation_type MoK\a
_diffrn_radiation_wavelength 0.71073
_diffrn_reflns_av_R_equivalents 0.0225
_diffrn_reflns_av_sigmaI/netI 0.0213
_diffrn_reflns_limit_h_max 19
_diffrn_reflns_limit_h_min -19
_diffrn_reflns_limit_k_max 22
_diffrn_reflns_limit_k_min -22
_diffrn_reflns_limit_l_max 21
_diffrn_reflns_limit_l_min -21
_diffrn_reflns_number 39002
_diffrn_reflns_theta_full 26.00
_diffrn_reflns_theta_max 26.00
_diffrn_reflns_theta_min 1.26
_diffrn_standards_number 0
_exptl_absorpt_coefficient_mu 1.001
_exptl_absorpt_correction_T_max 0.7951
_exptl_absorpt_correction_T_min 0.6559
_exptl_absorpt_correction_type multi-scan
_exptl_crystal_colour brown-green
_exptl_crystal_density_diffrn 1.449
_exptl_crystal_density_method 'not measured'
_exptl_crystal_description block
_exptl_crystal_F_000 2340
_exptl_crystal_size_max 0.46
_exptl_crystal_size_mid 0.39
_exptl_crystal_size_min 0.24
_refine_diff_density_max 0.975
_refine_diff_density_min -0.338
_refine_diff_density_rms 0.090
_refine_ls_extinction_method none
_refine_ls_goodness_of_fit_ref 1.068
_refine_ls_hydrogen_treatment constr
_refine_ls_matrix_type full
_refine_ls_number_parameters 667
_refine_ls_number_reflns 10047
_refine_ls_number_restraints 45
_refine_ls_restrained_S_all 1.070
_refine_ls_R_factor_all 0.0513
_refine_ls_R_factor_gt 0.0390
_refine_ls_shift/su_max 0.001
_refine_ls_shift/su_mean 0.000
_refine_ls_structure_factor_coef Fsqd
_refine_ls_weighting_details 'calc w=1/[\s^2^(Fo^2^)+(0.0721P)^2^+5.4468P] where P=(Fo^2^+2Fc^2^)/3'
_refine_ls_weighting_scheme calc
_refine_ls_wR_factor_gt 0.1160
_refine_ls_wR_factor_ref 0.1272
_reflns_number_gt 8214
_reflns_number_total 10047
_reflns_threshold_expression >2sigma(I)
_cod_data_source_file B617907J.txt
_cod_data_source_block Complex3(me6n3)
_cod_depositor_comments
;
The following automatic conversions were performed:
'_symmetry_cell_setting' value 'Monoclinic' changed to 'monoclinic'
according to '/home/saulius/struct/CIF-dictionaries/cif_core.dic'
dictionary named 'cif_core.dic' version 2.4.1 from 2010-06-29.

Automatic conversion script
Id: cif_fix_enum 1527 2010-12-29 10:47:43Z saulius 
;
_cod_original_sg_symbol_H-M P2(1)/c
_cod_original_formula_sum 'C43 H69 Cl2 Cu2 N14 O8.50'
_cod_database_code 7005205

loop_
_symmetry_equiv_pos_as_xyz
'x, y, z'
'-x, y+1/2, -z+1/2'
'-x, -y, -z'
'x, -y-1/2, z-1/2'

loop_
_atom_site_label
_atom_site_type_symbol
_atom_site_fract_x
_atom_site_fract_y
_atom_site_fract_z
_atom_site_U_iso_or_equiv
_atom_site_adp_type
_atom_site_occupancy
_atom_site_symmetry_multiplicity
_atom_site_calc_flag
_atom_site_refinement_flags
_atom_site_disorder_assembly
_atom_site_disorder_group
Cu1 Cu -0.46378(2) 0.574473(19) 0.133758(18) 0.02409(10) Uani 1 1 d . . .
Cu2 Cu 0.03006(2) 0.692746(18) 0.412205(18) 0.02216(10) Uani 1 1 d . . .
N1 N -0.48542(14) 0.55214(13) 0.24589(13) 0.0240(5) Uani 1 1 d . . .
C1A C -0.44483(17) 0.60341(16) 0.30240(15) 0.0252(6) Uani 1 1 d . . .
H1A1 H -0.4567 0.6543 0.2854 0.030 Uiso 1 1 calc R . .
H1A2 H -0.3841 0.5962 0.3015 0.030 Uiso 1 1 calc R . .
C2A C -0.47154(19) 0.59509(19) 0.38548(17) 0.0331(7) Uani 1 1 d . . .
H2A1 H -0.5199 0.6271 0.3941 0.040 Uiso 1 1 calc R . .
H2A2 H -0.4883 0.5437 0.3948 0.040 Uiso 1 1 calc R . .
N3A N -0.40257(16) 0.61525(15) 0.43937(13) 0.0318(6) Uani 1 1 d . . .
C3A C -0.37989(19) 0.69250(17) 0.43224(17) 0.0301(6) Uani 1 1 d . . .
H3A1 H -0.4204 0.7228 0.4595 0.036 Uiso 1 1 calc R . .
H3A2 H -0.3834 0.7065 0.3772 0.036 Uiso 1 1 calc R . .
C4A C -0.29338(18) 0.70910(16) 0.46469(15) 0.0258(6) Uani 1 1 d . . .
C5A C -0.27013(18) 0.78128(16) 0.47997(16) 0.0268(6) Uani 1 1 d . . .
H5A H -0.3090 0.8197 0.4705 0.032 Uiso 1 1 calc R . .
C6A C -0.19110(18) 0.79797(16) 0.50881(16) 0.0265(6) Uani 1 1 d . . .
H6A H -0.1765 0.8476 0.5192 0.032 Uiso 1 1 calc R . .
C7A C -0.13262(17) 0.74257(16) 0.52278(15) 0.0257(6) Uani 1 1 d . . .
C8A C -0.15549(18) 0.67023(16) 0.50671(16) 0.0282(6) Uani 1 1 d . . .
H8A H -0.1165 0.6318 0.5157 0.034 Uiso 1 1 calc R . .
C9A C -0.23473(19) 0.65398(16) 0.47769(16) 0.0290(6) Uani 1 1 d . . .
H9A H -0.2492 0.6045 0.4665 0.035 Uiso 1 1 calc R . .
C10A C -0.04717(18) 0.75895(17) 0.55682(16) 0.0282(6) Uani 1 1 d . . .
H10A H -0.0501 0.8037 0.5888 0.034 Uiso 1 1 calc R . .
H10B H -0.0298 0.7180 0.5911 0.034 Uiso 1 1 calc R . .
N4A N 0.01769(14) 0.76994(13) 0.49835(13) 0.0232(5) Uani 1 1 d . . .
C11A C 0.00331(17) 0.84256(15) 0.46003(16) 0.0245(6) Uani 1 1 d . . .
H11A H 0.0252 0.8824 0.4938 0.029 Uiso 1 1 calc R . .
H11B H -0.0569 0.8507 0.4507 0.029 Uiso 1 1 calc R . .
C12A C 0.04655(17) 0.84368(15) 0.38445(16) 0.0240(6) Uani 1 1 d . . .
H12A H 0.0322 0.8891 0.3558 0.029 Uiso 1 1 calc R . .
H12B H 0.1074 0.8424 0.3940 0.029 Uiso 1 1 calc R . .
C13A C -0.4248(3) 0.5983(2) 0.51828(19) 0.0567(11) Uani 1 1 d . . .
H13A H -0.3791 0.6123 0.5540 0.085 Uiso 1 1 calc R . .
H13B H -0.4354 0.5456 0.5229 0.085 Uiso 1 1 calc R . .
H13C H -0.4748 0.6256 0.5307 0.085 Uiso 1 1 calc R . .
C14A C 0.10049(18) 0.77028(17) 0.53970(16) 0.0295(6) Uani 1 1 d . . .
H14A H 0.1100 0.7228 0.5648 0.044 Uiso 1 1 calc R . .
H14B H 0.1020 0.8092 0.5786 0.044 Uiso 1 1 calc R . .
H14C H 0.1438 0.7791 0.5028 0.044 Uiso 1 1 calc R . .
N2 N 0.01930(14) 0.77867(12) 0.33896(12) 0.0217(5) Uani 1 1 d . . .
C1B C -0.57768(17) 0.55706(17) 0.24621(17) 0.0294(6) Uani 1 1 d . . .
H1B1 H -0.5969 0.5510 0.2992 0.035 Uiso 1 1 calc R . .
H1B2 H -0.6031 0.5181 0.2134 0.035 Uiso 1 1 calc R . .
C2B C -0.60226(17) 0.63231(17) 0.21504(17) 0.0303(6) Uani 1 1 d . . .
H2B1 H -0.6634 0.6363 0.2107 0.036 Uiso 1 1 calc R . .
H2B2 H -0.5812 0.6709 0.2507 0.036 Uiso 1 1 calc R . .
N3B N -0.56664(14) 0.64278(13) 0.13770(13) 0.0260(5) Uani 1 1 d . . .
C3B C -0.54925(18) 0.72267(16) 0.12360(18) 0.0296(6) Uani 1 1 d . . .
H3B1 H -0.5978 0.7517 0.1388 0.035 Uiso 1 1 calc R . .
H3B2 H -0.5429 0.7301 0.0677 0.035 Uiso 1 1 calc R . .
C4B C -0.47275(16) 0.75217(15) 0.16616(16) 0.0245(6) Uani 1 1 d . . .
C5B C -0.47573(18) 0.79167(16) 0.23416(17) 0.0281(6) Uani 1 1 d . . .
H5B H -0.5279 0.8008 0.2559 0.034 Uiso 1 1 calc R . .
C6B C -0.40389(18) 0.81812(15) 0.27114(16) 0.0258(6) Uani 1 1 d . . .
H6B H -0.4076 0.8454 0.3174 0.031 Uiso 1 1 calc R . .
C7B C -0.32606(17) 0.80505(14) 0.24092(15) 0.0214(5) Uani 1 1 d . . .
C8B C -0.32309(17) 0.76669(15) 0.17199(15) 0.0231(5) Uani 1 1 d . . .
H8B H -0.2711 0.7579 0.1499 0.028 Uiso 1 1 calc R . .
C9B C -0.39524(17) 0.74118(15) 0.13510(15) 0.0248(6) Uani 1 1 d . . .
H9B H -0.3918 0.7157 0.0877 0.030 Uiso 1 1 calc R . .
C10B C -0.24758(17) 0.82909(16) 0.28379(16) 0.0261(6) Uani 1 1 d . . .
H10C H -0.2593 0.8738 0.3137 0.031 Uiso 1 1 calc R . .
H10D H -0.2301 0.7902 0.3207 0.031 Uiso 1 1 calc R . .
N4B N -0.17890(14) 0.84442(12) 0.23264(13) 0.0226(5) Uani 1 1 d . . .
C11B C -0.09951(17) 0.85375(15) 0.27569(16) 0.0246(6) Uani 1 1 d . . .
H11C H -0.1056 0.8916 0.3158 0.030 Uiso 1 1 calc R . .
H11D H -0.0569 0.8708 0.2403 0.030 Uiso 1 1 calc R . .
C12B C -0.07099(16) 0.78163(15) 0.31353(16) 0.0229(5) Uani 1 1 d . . .
H12C H -0.1048 0.7728 0.3589 0.027 Uiso 1 1 calc R . .
H12D H -0.0824 0.7412 0.2767 0.027 Uiso 1 1 calc R . .
C13B C -0.62967(18) 0.61926(18) 0.07755(17) 0.0334(7) Uani 1 1 d . . .
H13D H -0.6070 0.6256 0.0265 0.050 Uiso 1 1 calc R . .
H13E H -0.6798 0.6492 0.0814 0.050 Uiso 1 1 calc R . .
H13F H -0.6436 0.5676 0.0853 0.050 Uiso 1 1 calc R . .
C14B C -0.19792(19) 0.91136(17) 0.18848(18) 0.0313(7) Uani 1 1 d . . .
H14D H -0.2507 0.9052 0.1595 0.047 Uiso 1 1 calc R . .
H14E H -0.1537 0.9206 0.1527 0.047 Uiso 1 1 calc R . .
H14F H -0.2020 0.9529 0.2238 0.047 Uiso 1 1 calc R . .
C1C C -0.45232(19) 0.47655(16) 0.25470(17) 0.0288(6) Uani 1 1 d . . .
H1C1 H -0.4856 0.4424 0.2219 0.035 Uiso 1 1 calc R . .
H1C2 H -0.4557 0.4605 0.3089 0.035 Uiso 1 1 calc R . .
C2C C -0.36237(18) 0.47563(16) 0.23117(16) 0.0281(6) Uani 1 1 d . . .
H2C1 H -0.3266 0.4974 0.2727 0.034 Uiso 1 1 calc R . .
H2C2 H -0.3443 0.4244 0.2235 0.034 Uiso 1 1 calc R . .
N3C N -0.35301(15) 0.51835(13) 0.15795(13) 0.0258(5) Uani 1 1 d . . .
C3C C -0.29352(17) 0.58142(15) 0.16607(16) 0.0254(6) Uani 1 1 d . . .
H3C1 H -0.3203 0.6198 0.1968 0.030 Uiso 1 1 calc R . .
H3C2 H -0.2864 0.6020 0.1141 0.030 Uiso 1 1 calc R . .
C4C C -0.20816(17) 0.56822(15) 0.20187(16) 0.0240(6) Uani 1 1 d . . .
C5C C -0.19165(18) 0.58587(16) 0.27937(16) 0.0277(6) Uani 1 1 d . . .
H5C H -0.2358 0.6012 0.3101 0.033 Uiso 1 1 calc R . .
C6C C -0.11189(18) 0.58141(16) 0.31205(16) 0.0270(6) Uani 1 1 d . . .
H6C H -0.1023 0.5924 0.3650 0.032 Uiso 1 1 calc R . .
C7C C -0.04614(17) 0.56096(15) 0.26753(16) 0.0241(6) Uani 1 1 d . . .
C8C C -0.06211(18) 0.54258(15) 0.19090(17) 0.0267(6) Uani 1 1 d . . .
H8C H -0.0176 0.5278 0.1602 0.032 Uiso 1 1 calc R . .
C9C C -0.14220(18) 0.54540(16) 0.15828(16) 0.0263(6) Uani 1 1 d . . .
H9C H -0.1520 0.5317 0.1060 0.032 Uiso 1 1 calc R . .
C10C C 0.04143(17) 0.56091(15) 0.30061(17) 0.0262(6) Uani 1 1 d . . .
H10E H 0.0436 0.5312 0.3483 0.031 Uiso 1 1 calc R . .
H10F H 0.0778 0.5370 0.2635 0.031 Uiso 1 1 calc R . .
N4C N 0.07489(14) 0.63616(13) 0.31888(13) 0.0237(5) Uani 1 1 d . . .
C11C C 0.06715(19) 0.68480(16) 0.25003(16) 0.0273(6) Uani 1 1 d . . .
H11E H 0.0127 0.6767 0.2231 0.033 Uiso 1 1 calc R . .
H11F H 0.1111 0.6726 0.2140 0.033 Uiso 1 1 calc R . .
C12C C 0.07493(18) 0.76470(16) 0.27408(16) 0.0264(6) Uani 1 1 d . . .
H12E H 0.1331 0.7757 0.2904 0.032 Uiso 1 1 calc R . .
H12F H 0.0592 0.7969 0.2301 0.032 Uiso 1 1 calc R . .
C13C C -0.3271(2) 0.46814(18) 0.09601(18) 0.0347(7) Uani 1 1 d . . .
H13G H -0.3215 0.4959 0.0483 0.052 Uiso 1 1 calc R . .
H13H H -0.3690 0.4297 0.0879 0.052 Uiso 1 1 calc R . .
H13I H -0.2737 0.4457 0.1110 0.052 Uiso 1 1 calc R . .
C14C C 0.16392(18) 0.62747(18) 0.34282(18) 0.0320(7) Uani 1 1 d . . .
H14G H 0.1878 0.6756 0.3554 0.048 Uiso 1 1 calc R . .
H14H H 0.1939 0.6055 0.3007 0.048 Uiso 1 1 calc R . .
H14I H 0.1687 0.5956 0.3881 0.048 Uiso 1 1 calc R . .
N11 N -0.43674(16) 0.60238(14) 0.02841(13) 0.0299(5) Uani 1 1 d . . .
N12 N -0.45182(14) 0.56821(13) -0.02798(13) 0.0249(5) Uani 1 1 d . . .
N13 N -0.46601(17) 0.53606(15) -0.08473(14) 0.0349(6) Uani 1 1 d . . .
N21 N 0.03909(16) 0.60370(14) 0.47636(14) 0.0312(6) Uani 1 1 d . . .
N22 N 0.03595(18) 0.59878(16) 0.54163(18) 0.0422(7) Uani 1 1 d . . .
N23 N 0.0336(2) 0.59096(19) 0.60902(18) 0.0545(8) Uani 1 1 d . . .
Cl1 Cl 0.17029(4) 0.51965(4) 0.07559(4) 0.02965(16) Uani 1 1 d . . .
O11 O 0.17961(14) 0.57010(12) 0.01365(13) 0.0380(5) Uani 1 1 d . . .
O12 O 0.23216(18) 0.46347(14) 0.07075(16) 0.0573(7) Uani 1 1 d . . .
O13 O 0.18032(19) 0.55756(17) 0.14723(14) 0.0574(7) Uani 1 1 d . . .
O14 O 0.08914(17) 0.48776(16) 0.06954(18) 0.0615(8) Uani 1 1 d . . .
Cl2 Cl 0.33497(5) 0.76006(5) 0.38047(6) 0.0464(2) Uani 1 1 d . . .
O21 O 0.26935(18) 0.78336(17) 0.42696(19) 0.0678(9) Uani 1 1 d . . .
O22 O 0.3141(2) 0.78057(19) 0.30152(19) 0.0696(8) Uani 1 1 d . . .
O23 O 0.34294(17) 0.68164(16) 0.38286(18) 0.0581(7) Uani 1 1 d . . .
O24 O 0.41192(17) 0.79337(19) 0.40382(19) 0.0686(9) Uani 1 1 d . . .
O1S O -0.3310(6) 0.4833(5) 0.4128(4) 0.053(2) Uani 0.30 1 d PDU A 1
H1S H -0.3491 0.5197 0.4366 0.050 Uiso 0.30 1 calc PR A 1
C1S C -0.2925(12) 0.4412(8) 0.4598(12) 0.060(5) Uani 0.30 1 d PDU A 1
H1S1 H -0.3251 0.4369 0.5066 0.050 Uiso 0.30 1 calc PR A 1
H1S2 H -0.2390 0.4645 0.4751 0.050 Uiso 0.30 1 calc PR A 1
C2S C -0.2771(10) 0.3739(7) 0.4343(9) 0.050(4) Uani 0.30 1 d PDU A 1
H2S1 H -0.2610 0.3422 0.4779 0.050 Uiso 0.30 1 calc PR A 1
H2S2 H -0.2319 0.3758 0.3983 0.050 Uiso 0.30 1 calc PR A 1
H2S3 H -0.3270 0.3542 0.4079 0.050 Uiso 0.30 1 calc PR A 1
O1S' O -0.3707(8) 0.4011(9) 0.4597(8) 0.061(4) Uani 0.20 1 d PDU B 2
H1S' H -0.3677 0.3605 0.4824 0.050 Uiso 0.20 1 calc PR B 2
C1S' C -0.3002(13) 0.4211(15) 0.4429(15) 0.050(6) Uani 0.20 1 d PDU B 2
H1S3 H -0.2663 0.4286 0.4908 0.050 Uiso 0.20 1 calc PR B 2
H1S4 H -0.3044 0.4687 0.4157 0.050 Uiso 0.20 1 calc PR B 2
C2S' C -0.2619(11) 0.3730(11) 0.3984(13) 0.043(4) Uani 0.20 1 d PDU B 2
H2S4 H -0.2062 0.3911 0.3880 0.050 Uiso 0.20 1 calc PR B 2
H2S5 H -0.2938 0.3670 0.3497 0.050 Uiso 0.20 1 calc PR B 2
H2S6 H -0.2575 0.3256 0.4249 0.050 Uiso 0.20 1 calc PR B 2

loop_
_atom_site_aniso_label
_atom_site_aniso_U_11
_atom_site_aniso_U_22
_atom_site_aniso_U_33
_atom_site_aniso_U_23
_atom_site_aniso_U_13
_atom_site_aniso_U_12
Cu1 0.02279(18) 0.0298(2) 0.01962(18) -0.00204(13) 0.00040(13) -0.00339(13)
Cu2 0.02476(18) 0.02187(18) 0.01970(17) 0.00095(12) -0.00106(13) 0.00078(13)
N1 0.0246(12) 0.0274(12) 0.0201(11) -0.0025(9) 0.0008(9) -0.0069(10)
C1A 0.0252(14) 0.0287(15) 0.0218(13) -0.0048(11) 0.0014(11) -0.0066(11)
C2A 0.0310(16) 0.0445(18) 0.0243(15) -0.0049(13) 0.0046(12) -0.0120(14)
N3A 0.0366(14) 0.0400(15) 0.0187(11) 0.0011(10) -0.0019(10) -0.0151(12)
C3A 0.0295(15) 0.0334(16) 0.0273(15) -0.0045(12) -0.0024(12) -0.0025(12)
C4A 0.0283(14) 0.0324(15) 0.0168(13) -0.0017(11) 0.0021(11) -0.0054(12)
C5A 0.0270(14) 0.0309(15) 0.0228(14) -0.0027(11) 0.0062(11) 0.0024(12)
C6A 0.0290(15) 0.0285(15) 0.0225(13) -0.0048(11) 0.0070(11) -0.0043(12)
C7A 0.0262(14) 0.0329(15) 0.0182(13) -0.0018(11) 0.0032(11) -0.0041(12)
C8A 0.0298(15) 0.0292(15) 0.0258(14) 0.0008(12) 0.0020(12) 0.0021(12)
C9A 0.0351(16) 0.0267(15) 0.0253(14) -0.0013(11) 0.0013(12) -0.0049(12)
C10A 0.0292(15) 0.0349(16) 0.0204(13) -0.0026(11) 0.0002(11) -0.0027(12)
N4A 0.0234(11) 0.0248(12) 0.0210(11) 0.0003(9) -0.0024(9) -0.0009(9)
C11A 0.0258(14) 0.0210(13) 0.0263(14) -0.0011(11) -0.0037(11) 0.0011(11)
C12A 0.0240(13) 0.0217(13) 0.0259(14) 0.0020(11) -0.0030(11) -0.0050(11)
C13A 0.072(3) 0.075(3) 0.0230(16) 0.0013(17) 0.0002(16) -0.043(2)
C14A 0.0277(15) 0.0341(16) 0.0264(14) 0.0000(12) -0.0033(12) -0.0025(12)
N2 0.0218(11) 0.0234(11) 0.0199(11) 0.0002(9) -0.0004(9) -0.0026(9)
C1B 0.0240(14) 0.0388(17) 0.0255(14) -0.0049(12) 0.0043(11) -0.0102(12)
C2B 0.0204(13) 0.0404(17) 0.0304(15) -0.0070(13) 0.0048(11) -0.0030(12)
N3B 0.0211(11) 0.0319(13) 0.0249(12) -0.0034(10) -0.0010(9) -0.0052(10)
C3B 0.0225(14) 0.0304(15) 0.0352(16) -0.0010(12) -0.0053(12) -0.0019(12)
C4B 0.0219(13) 0.0238(14) 0.0275(14) 0.0008(11) -0.0016(11) -0.0007(11)
C5B 0.0222(14) 0.0269(15) 0.0353(16) -0.0028(12) 0.0022(12) 0.0028(11)
C6B 0.0278(14) 0.0234(14) 0.0261(14) -0.0050(11) 0.0010(11) 0.0020(11)
C7B 0.0244(13) 0.0190(13) 0.0206(13) 0.0022(10) -0.0018(10) -0.0012(10)
C8B 0.0221(13) 0.0243(14) 0.0228(13) 0.0005(11) 0.0014(10) -0.0010(11)
C9B 0.0262(14) 0.0270(14) 0.0210(13) -0.0018(11) -0.0011(11) -0.0027(11)
C10B 0.0254(14) 0.0304(15) 0.0223(13) -0.0006(11) -0.0020(11) -0.0040(12)
N4B 0.0238(11) 0.0220(11) 0.0218(11) 0.0032(9) -0.0028(9) -0.0041(9)
C11B 0.0243(14) 0.0237(14) 0.0254(14) 0.0021(11) -0.0047(11) -0.0036(11)
C12B 0.0205(13) 0.0235(13) 0.0244(13) 0.0006(11) -0.0028(10) -0.0035(11)
C13B 0.0247(14) 0.0418(18) 0.0328(16) -0.0046(13) -0.0082(12) -0.0074(13)
C14B 0.0317(16) 0.0296(15) 0.0320(16) 0.0062(12) -0.0069(12) -0.0049(12)
C1C 0.0357(16) 0.0249(14) 0.0255(14) 0.0008(11) -0.0003(12) -0.0090(12)
C2C 0.0330(15) 0.0250(14) 0.0260(14) -0.0008(11) -0.0031(12) -0.0020(12)
N3C 0.0267(12) 0.0285(13) 0.0221(11) -0.0037(9) 0.0008(9) -0.0026(10)
C3C 0.0229(14) 0.0269(14) 0.0260(14) 0.0010(11) -0.0011(11) -0.0020(11)
C4C 0.0235(13) 0.0228(13) 0.0255(14) -0.0007(11) -0.0021(11) -0.0030(11)
C5C 0.0257(14) 0.0314(15) 0.0264(14) -0.0055(12) 0.0055(11) -0.0015(12)
C6C 0.0268(14) 0.0311(15) 0.0227(14) -0.0036(11) -0.0028(11) -0.0020(12)
C7C 0.0264(14) 0.0180(13) 0.0278(14) -0.0008(11) -0.0007(11) 0.0000(11)
C8C 0.0259(14) 0.0237(14) 0.0308(15) -0.0061(11) 0.0036(11) 0.0007(11)
C9C 0.0289(14) 0.0270(14) 0.0229(13) -0.0040(11) 0.0009(11) -0.0018(12)
C10C 0.0268(14) 0.0222(14) 0.0296(14) -0.0025(11) -0.0010(11) 0.0039(11)
N4C 0.0242(12) 0.0237(12) 0.0230(11) -0.0004(9) -0.0015(9) 0.0012(9)
C11C 0.0315(15) 0.0293(15) 0.0211(13) -0.0001(11) 0.0030(11) 0.0001(12)
C12C 0.0279(14) 0.0294(15) 0.0222(13) 0.0031(11) 0.0036(11) -0.0019(12)
C13C 0.0338(16) 0.0386(17) 0.0318(16) -0.0134(13) 0.0021(13) 0.0002(13)
C14C 0.0227(14) 0.0379(17) 0.0352(16) -0.0031(13) -0.0028(12) 0.0015(12)
N11 0.0347(14) 0.0345(14) 0.0206(12) -0.0020(10) 0.0010(10) -0.0105(11)
N12 0.0218(11) 0.0296(13) 0.0234(12) 0.0039(10) 0.0015(9) -0.0015(10)
N13 0.0412(15) 0.0386(15) 0.0247(13) -0.0053(11) -0.0008(11) -0.0080(12)
N21 0.0391(15) 0.0330(14) 0.0217(13) -0.0039(10) 0.0027(10) 0.0001(11)
N22 0.0415(16) 0.0342(15) 0.051(2) 0.0093(13) 0.0019(13) 0.0029(12)
N23 0.074(2) 0.053(2) 0.0361(17) 0.0108(14) 0.0050(15) 0.0010(17)
Cl1 0.0315(4) 0.0265(4) 0.0313(4) -0.0012(3) 0.0062(3) -0.0014(3)
O11 0.0396(13) 0.0369(12) 0.0380(12) 0.0103(10) 0.0069(10) 0.0061(10)
O12 0.0693(18) 0.0402(14) 0.0635(17) 0.0128(13) 0.0174(14) 0.0227(13)
O13 0.0718(19) 0.0682(18) 0.0331(13) -0.0139(12) 0.0118(13) -0.0098(15)
O14 0.0476(16) 0.0625(18) 0.075(2) -0.0009(15) 0.0119(14) -0.0246(14)
Cl2 0.0296(4) 0.0498(5) 0.0603(6) -0.0201(4) 0.0091(4) -0.0041(3)
O21 0.0490(16) 0.0642(18) 0.093(2) -0.0317(17) 0.0341(16) -0.0086(14)
O22 0.070(2) 0.071(2) 0.067(2) -0.0039(16) 0.0015(16) 0.0075(16)
O23 0.0427(15) 0.0534(16) 0.078(2) -0.0125(14) 0.0076(14) 0.0045(12)
O24 0.0381(15) 0.085(2) 0.084(2) -0.0334(18) 0.0111(14) -0.0171(14)
O1S 0.084(6) 0.041(4) 0.032(4) -0.011(3) -0.018(4) 0.024(4)
C1S 0.101(10) 0.011(7) 0.065(10) 0.004(6) -0.046(8) 0.012(6)
C2S 0.063(8) 0.032(6) 0.057(8) 0.003(6) 0.021(7) -0.005(5)
O1S' 0.046(6) 0.076(8) 0.061(8) 0.027(7) 0.012(6) 0.024(6)
C1S' 0.083(10) 0.024(11) 0.040(10) 0.010(8) -0.013(9) -0.004(8)
C2S' 0.026(7) 0.050(9) 0.054(10) 0.026(8) 0.000(7) 0.011(7)

loop_
_atom_type_symbol
_atom_type_description
_atom_type_scat_dispersion_real
_atom_type_scat_dispersion_imag
_atom_type_scat_source
C C 0.0033 0.0016 'International Tables Vol C Tables 4.2.6.8 and 6.1.1.4'
H H 0.0000 0.0000 'International Tables Vol C Tables 4.2.6.8 and 6.1.1.4'
N N 0.0061 0.0033 'International Tables Vol C Tables 4.2.6.8 and 6.1.1.4'
O O 0.0106 0.0060 'International Tables Vol C Tables 4.2.6.8 and 6.1.1.4'
Cl Cl 0.1484 0.1585 'International Tables Vol C Tables 4.2.6.8 and 6.1.1.4'
Cu Cu 0.3201 1.2651 'International Tables Vol C Tables 4.2.6.8 and 6.1.1.4'

loop_
_geom_angle_atom_site_label_1
_geom_angle_atom_site_label_2
_geom_angle_atom_site_label_3
_geom_angle
_geom_angle_site_symmetry_1
_geom_angle_site_symmetry_3
_geom_angle_publ_flag
N11 Cu1 N1 175.35(10) . . y
N11 Cu1 N3B 94.69(10) . . y
N1 Cu1 N3B 85.50(9) . . y
N11 Cu1 N3C 95.48(10) . . y
N1 Cu1 N3C 83.46(9) . . y
N3B Cu1 N3C 164.89(9) . . y
N11 Cu1 N13 90.29(9) . 3_465 y
N1 Cu1 N13 94.28(9) . 3_465 y
N3B Cu1 N13 98.38(9) . 3_465 y
N3C Cu1 N13 92.72(9) . 3_465 y
N21 Cu2 N2 175.36(10) . . y
N21 Cu2 N4A 99.07(9) . . y
N2 Cu2 N4A 85.44(9) . . y
N21 Cu2 N4C 90.72(10) . . y
N2 Cu2 N4C 85.23(9) . . y
N4A Cu2 N4C 161.68(9) . . y
C1C N1 C1A 111.6(2) . . ?
C1C N1 C1B 114.2(2) . . ?
C1A N1 C1B 111.9(2) . . ?
C1C N1 Cu1 102.14(16) . . ?
C1A N1 Cu1 114.78(17) . . ?
C1B N1 Cu1 101.52(16) . . ?
N1 C1A C2A 115.3(2) . . ?
N3A C2A C1A 110.0(2) . . ?
C3A N3A C13A 110.8(3) . . ?
C3A N3A C2A 111.8(2) . . ?
C13A N3A C2A 109.7(2) . . ?
N3A C3A C4A 113.0(3) . . ?
C5A C4A C9A 118.4(3) . . ?
C5A C4A C3A 119.8(3) . . ?
C9A C4A C3A 121.7(3) . . ?
C6A C5A C4A 121.0(3) . . ?
C5A C6A C7A 120.6(3) . . ?
C8A C7A C6A 118.5(3) . . ?
C8A C7A C10A 119.8(3) . . ?
C6A C7A C10A 121.7(3) . . ?
C9A C8A C7A 120.5(3) . . ?
C8A C9A C4A 121.0(3) . . ?
N4A C10A C7A 114.3(2) . . ?
C14A N4A C11A 109.4(2) . . ?
C14A N4A C10A 108.0(2) . . ?
C11A N4A C10A 108.7(2) . . ?
C14A N4A Cu2 103.99(17) . . ?
C11A N4A Cu2 107.28(16) . . ?
C10A N4A Cu2 119.26(17) . . ?
N4A C11A C12A 109.3(2) . . ?
N2 C12A C11A 108.4(2) . . ?
C12A N2 C12C 111.5(2) . . ?
C12A N2 C12B 113.0(2) . . ?
C12C N2 C12B 112.8(2) . . ?
C12A N2 Cu2 105.50(16) . . ?
C12C N2 Cu2 107.74(17) . . ?
C12B N2 Cu2 105.72(15) . . ?
N1 C1B C2B 107.4(2) . . ?
N3B C2B C1B 109.4(2) . . ?
C13B N3B C2B 108.6(2) . . ?
C13B N3B C3B 106.9(2) . . ?
C2B N3B C3B 110.5(2) . . ?
C13B N3B Cu1 109.13(18) . . ?
C2B N3B Cu1 106.76(18) . . ?
C3B N3B Cu1 114.87(17) . . ?
N3B C3B C4B 114.7(2) . . ?
C5B C4B C9B 117.7(2) . . ?
C5B C4B C3B 123.2(3) . . ?
C9B C4B C3B 119.1(3) . . ?
C4B C5B C6B 121.3(3) . . ?
C5B C6B C7B 120.7(3) . . ?
C8B C7B C6B 118.1(2) . . ?
C8B C7B C10B 121.0(2) . . ?
C6B C7B C10B 120.8(2) . . ?
C9B C8B C7B 120.7(3) . . ?
C8B C9B C4B 121.4(3) . . ?
N4B C10B C7B 113.1(2) . . ?
C14B N4B C11B 109.3(2) . . ?
C14B N4B C10B 109.1(2) . . ?
C11B N4B C10B 112.1(2) . . ?
N4B C11B C12B 111.1(2) . . ?
N2 C12B C11B 115.3(2) . . ?
N1 C1C C2C 109.0(2) . . ?
N3C C2C C1C 110.5(2) . . ?
C13C N3C C3C 110.1(2) . . ?
C13C N3C C2C 109.5(2) . . ?
C3C N3C C2C 113.7(2) . . ?
C13C N3C Cu1 114.75(18) . . ?
C3C N3C Cu1 100.51(16) . . ?
C2C N3C Cu1 108.12(17) . . ?
N3C C3C C4C 119.1(2) . . ?
C9C C4C C5C 118.1(3) . . ?
C9C C4C C3C 121.8(2) . . ?
C5C C4C C3C 119.8(3) . . ?
C6C C5C C4C 121.2(3) . . ?
C7C C6C C5C 120.2(3) . . ?
C6C C7C C8C 118.9(3) . . ?
C6C C7C C10C 120.9(2) . . ?
C8C C7C C10C 120.2(3) . . ?
C7C C8C C9C 121.1(3) . . ?
C8C C9C C4C 120.4(3) . . ?
N4C C10C C7C 113.8(2) . . ?
C14C N4C C11C 109.7(2) . . ?
C14C N4C C10C 107.2(2) . . ?
C11C N4C C10C 110.8(2) . . ?
C14C N4C Cu2 101.29(17) . . ?
C11C N4C Cu2 108.11(17) . . ?
C10C N4C Cu2 119.04(17) . . ?
N4C C11C C12C 110.2(2) . . ?
N2 C12C C11C 109.1(2) . . ?
N12 N11 Cu1 126.3(2) . . y
N13 N12 N11 178.2(3) . . y
N12 N13 Cu1 141.6(2) . 3_465 y
N22 N21 Cu2 128.5(2) . . y
N21 N22 N23 177.5(4) . . ?
O13 Cl1 O11 109.52(16) . . ?
O13 Cl1 O14 109.44(17) . . ?
O11 Cl1 O14 109.18(16) . . ?
O13 Cl1 O12 109.94(18) . . ?
O11 Cl1 O12 108.77(15) . . ?
O14 Cl1 O12 109.97(18) . . ?
O21 Cl2 O24 111.70(18) . . ?
O21 Cl2 O23 110.42(18) . . ?
O24 Cl2 O23 109.85(19) . . ?
O21 Cl2 O22 108.1(2) . . ?
O24 Cl2 O22 109.1(2) . . ?
O23 Cl2 O22 107.55(19) . . ?
O1S C1S C2S 116.0(16) . . ?
O1S' C1S' C2S' 113(2) . . ?

loop_
_geom_bond_atom_site_label_1
_geom_bond_atom_site_label_2
_geom_bond_distance
_geom_bond_site_symmetry_2
_geom_bond_publ_flag
Cu1 N11 1.967(2) . y
Cu1 N1 2.036(2) . y
Cu1 N3B 2.079(2) . y
Cu1 N3C 2.089(2) . y
Cu1 N13 2.450(3) 3_465 y
Cu2 N21 1.973(3) . y
Cu2 N2 2.023(2) . y
Cu2 N4A 2.071(2) . y
Cu2 N4C 2.077(2) . y
N1 C1C 1.484(4) . ?
N1 C1A 1.490(3) . ?
N1 C1B 1.492(4) . ?
C1A C2A 1.531(4) . ?
C2A N3A 1.474(4) . ?
N3A C3A 1.462(4) . ?
N3A C13A 1.465(4) . ?
C3A C4A 1.516(4) . ?
C4A C5A 1.392(4) . ?
C4A C9A 1.393(4) . ?
C5A C6A 1.386(4) . ?
C6A C7A 1.398(4) . ?
C7A C8A 1.395(4) . ?
C7A C10A 1.509(4) . ?
C8A C9A 1.388(4) . ?
C10A N4A 1.501(4) . ?
N4A C14A 1.493(3) . ?
N4A C11A 1.497(3) . ?
C11A C12A 1.512(4) . ?
C12A N2 1.483(3) . ?
N2 C12C 1.491(3) . ?
N2 C12B 1.507(3) . ?
C1B C2B 1.523(4) . ?
C2B N3B 1.495(4) . ?
N3B C13B 1.494(3) . ?
N3B C3B 1.506(4) . ?
C3B C4B 1.513(4) . ?
C4B C5B 1.387(4) . ?
C4B C9B 1.396(4) . ?
C5B C6B 1.390(4) . ?
C6B C7B 1.400(4) . ?
C7B C8B 1.391(4) . ?
C7B C10B 1.510(4) . ?
C8B C9B 1.388(4) . ?
C10B N4B 1.474(3) . ?
N4B C14B 1.469(4) . ?
N4B C11B 1.469(3) . ?
C11B C12B 1.534(4) . ?
C1C C2C 1.523(4) . ?
C2C N3C 1.506(4) . ?
N3C C13C 1.486(4) . ?
N3C C3C 1.502(4) . ?
C3C C4C 1.509(4) . ?
C4C C9C 1.394(4) . ?
C4C C5C 1.401(4) . ?
C5C C6C 1.389(4) . ?
C6C C7C 1.389(4) . ?
C7C C8C 1.389(4) . ?
C7C C10C 1.505(4) . ?
C8C C9C 1.392(4) . ?
C10C N4C 1.504(4) . ?
N4C C14C 1.489(4) . ?
N4C C11C 1.492(4) . ?
C11C C12C 1.520(4) . ?
N11 N12 1.179(3) . ?
N12 N13 1.163(3) . ?
N13 Cu1 2.450(3) 3_465 ?
N21 N22 1.142(4) . ?
N22 N23 1.183(4) . ?
Cl1 O13 1.429(3) . ?
Cl1 O11 1.429(2) . ?
Cl1 O14 1.433(3) . ?
Cl1 O12 1.435(3) . ?
Cl2 O21 1.422(3) . ?
Cl2 O24 1.427(3) . ?
Cl2 O23 1.437(3) . ?
Cl2 O22 1.450(3) . ?
O1S C1S 1.267(16) . ?
C1S C2S 1.331(16) . ?
O1S' C1S' 1.24(2) . ?
C1S' C2S' 1.34(2) . ?

loop_
_geom_hbond_atom_site_label_D
_geom_hbond_atom_site_label_H
_geom_hbond_atom_site_label_A
_geom_hbond_distance_DH
_geom_hbond_distance_HA
_geom_hbond_distance_DA
_geom_hbond_angle_DHA
_geom_hbond_site_symmetry_A
O1S H1S N3A 0.84 1.95 2.717(8) 152.0 .
O1S' H1S' O23 0.84 2.48 3.143(14) 136.0 3_566
